data_4331212
loop_
_publ_author_name
'Jian Zhang'
'Zuowei Xie'

_publ_section_title
;
 Reaction of 13-Vertex Carborane \m-1,2-(CH2)3-1,2-C2B11H11 with
 Nucleophiles: Scope and Mechanism
;
_journal_name_full 'Inorganic Chemistry'
_journal_page_first 12976
_journal_page_last 12987
_journal_paper_doi 10.1021/ic3020964
_journal_volume 51
_journal_year 2012
_chemical_formula_sum 'C11 H32 B11 N'
_chemical_formula_weight 297.29
_chemical_name_systematic
; 
 ? 
;
_space_group_IT_number 11
_symmetry_cell_setting monoclinic
_symmetry_space_group_name_Hall '-P 2yb'
_symmetry_space_group_name_H-M 'P 1 21/m 1'
_atom_sites_solution_hydrogens geom
_atom_sites_solution_primary direct
_atom_sites_solution_secondary difmap
_audit_creation_method SHELXL-97
_cell_angle_alpha 90.00
_cell_angle_beta 109.448(2)
_cell_angle_gamma 90.00
_cell_formula_units_Z 2
_cell_length_a 8.2436(8)
_cell_length_b 11.4715(12)
_cell_length_c 10.3203(10)
_cell_measurement_temperature 296(2)
_cell_volume 920.27(16)
_computing_cell_refinement 'BRUKER APEXII CCD DIFFRACTOMETER'
_computing_data_collection 'BRUKER APEXII CCD DIFFRACTOMETER'
_computing_data_reduction 'BRUKER APEXII CCD DIFFRACTOMETER'
_computing_molecular_graphics 'SIEMENS SHELXTL'
_computing_publication_material 'SIEMENS SHELXTL'
_computing_structure_refinement 'SHELXL-97 (Sheldrick, 1997)'
_computing_structure_solution 'SHELXS-97 (Sheldrick, 1990)'
_diffrn_ambient_temperature 296(2)
_diffrn_measured_fraction_theta_full 0.998
_diffrn_measured_fraction_theta_max 0.998
_diffrn_measurement_device_type 'BRUKER APEXII CCD DIFFRACTOMETER'
_diffrn_measurement_method 'OMEGA SCAN'
_diffrn_radiation_monochromator graphite
_diffrn_radiation_source 'fine-focus sealed tube'
_diffrn_radiation_type MoK\a
_diffrn_radiation_wavelength 0.71073
_diffrn_reflns_av_R_equivalents 0.0277
_diffrn_reflns_av_sigmaI/netI 0.0210
_diffrn_reflns_limit_h_max 9
_diffrn_reflns_limit_h_min -9
_diffrn_reflns_limit_k_max 13
_diffrn_reflns_limit_k_min -8
_diffrn_reflns_limit_l_max 12
_diffrn_reflns_limit_l_min -12
_diffrn_reflns_number 9906
_diffrn_reflns_theta_full 25.00
_diffrn_reflns_theta_max 25.00
_diffrn_reflns_theta_min 2.62
_exptl_absorpt_coefficient_mu 0.052
_exptl_absorpt_correction_T_max 1.0000
_exptl_absorpt_correction_T_min 0.702519
_exptl_absorpt_correction_type multi-scan
_exptl_crystal_colour colourless
_exptl_crystal_density_diffrn 1.073
_exptl_crystal_description block
_exptl_crystal_F_000 320
_exptl_crystal_size_max 0.50
_exptl_crystal_size_mid 0.40
_exptl_crystal_size_min 0.30
_refine_diff_density_max 0.258
_refine_diff_density_min -0.259
_refine_diff_density_rms 0.042
_refine_ls_extinction_method none
_refine_ls_goodness_of_fit_ref 1.085
_refine_ls_hydrogen_treatment riding
_refine_ls_matrix_type full
_refine_ls_number_parameters 148
_refine_ls_number_reflns 1703
_refine_ls_number_restraints 0
_refine_ls_restrained_S_all 1.085
_refine_ls_R_factor_all 0.1013
_refine_ls_R_factor_gt 0.0811
_refine_ls_shift/su_max 0.002
_refine_ls_shift/su_mean 0.000
_refine_ls_structure_factor_coef Fsqd
_refine_ls_weighting_details 'calc w=1/[\s^2^(Fo^2^)+(0.1057P)^2^+0.7705P] where P=(Fo^2^+2Fc^2^)/3'
_refine_ls_weighting_scheme calc
_refine_ls_wR_factor_gt 0.2233
_refine_ls_wR_factor_ref 0.2482
_reflns_number_gt 1270
_reflns_number_total 1703
_reflns_threshold_expression >2sigma(I)
_cod_data_source_file ic3020964_si_002_06.cif
_cod_data_source_block 10a
_cod_database_code 4331212

loop_
_symmetry_equiv_pos_as_xyz
'x, y, z'
'-x, y+1/2, -z'
'-x, -y, -z'
'x, -y-1/2, z'

loop_
_atom_site_label
_atom_site_type_symbol
_atom_site_fract_x
_atom_site_fract_y
_atom_site_fract_z
_atom_site_U_iso_or_equiv
_atom_site_adp_type
_atom_site_occupancy
_atom_site_symmetry_multiplicity
_atom_site_calc_flag
_atom_site_refinement_flags
N1 N 0.3840(4) 0.2500 0.1890(3) 0.0441(8) Uani 1 2 d S
C1 C 0.0127(4) 0.2500 -0.2054(3) 0.0471(10) Uani 1 2 d S
C11 C -0.1397(5) 0.2500 -0.1538(4) 0.0670(14) Uani 1 2 d S
H11A H -0.1709 0.1702 -0.1420 0.080 Uiso 0.50 1 calc PR
H11B H -0.2373 0.2865 -0.2220 0.080 Uiso 0.50 1 calc PR
C12 C -0.1000(7) 0.3149(7) -0.0176(6) 0.074(2) Uani 0.50 1 d P
H12A H -0.2005 0.3151 0.0114 0.089 Uiso 0.50 1 calc PR
H12B H -0.0690 0.3950 -0.0281 0.089 Uiso 0.50 1 calc PR
C13 C 0.0565(5) 0.2500 0.0949(4) 0.0798(17) Uani 1 2 d S
H13A H 0.0962 0.3028 0.1725 0.096 Uiso 0.50 1 calc PR
H13B H 0.0067 0.1835 0.1260 0.096 Uiso 0.50 1 calc PR
C14 C 0.2236(6) 0.2033(5) 0.0692(5) 0.0437(13) Uani 0.50 1 d P
H14 H 0.2237 0.1179 0.0706 0.052 Uiso 0.50 1 calc PR
C15 C 0.3772(7) 0.1970(5) 0.3262(5) 0.0520(15) Uani 0.50 1 d P
H15A H 0.4824 0.2188 0.3985 0.062 Uiso 0.50 1 calc PR
H15B H 0.2829 0.2339 0.3470 0.062 Uiso 0.50 1 calc PR
C16 C 0.3559(14) 0.0661(14) 0.3338(11) 0.066(3) Uani 0.50 1 d P
H16A H 0.3534 0.0455 0.4233 0.100 Uiso 0.50 1 calc PR
H16B H 0.4506 0.0275 0.3175 0.100 Uiso 0.50 1 calc PR
H16C H 0.2502 0.0426 0.2654 0.100 Uiso 0.50 1 calc PR
C17 C 0.5406(6) 0.3077(5) 0.1619(5) 0.0490(13) Uani 0.50 1 d P
H17A H 0.5391 0.3915 0.1741 0.059 Uiso 0.50 1 calc PR
H17B H 0.5383 0.2915 0.0691 0.059 Uiso 0.50 1 calc PR
C18 C 0.7127(6) 0.2500 0.2750(5) 0.181(5) Uani 1 2 d S
H18A H 0.8140 0.2837 0.2642 0.272 Uiso 0.50 1 calc PR
H18B H 0.7130 0.1673 0.2606 0.272 Uiso 0.50 1 calc PR
H18C H 0.7115 0.2653 0.3661 0.272 Uiso 0.50 1 calc PR
C19 C 0.4019(9) 0.3766(6) 0.1928(6) 0.0655(16) Uani 0.50 1 d P
H19A H 0.5169 0.3941 0.1924 0.079 Uiso 0.50 1 calc PR
H19B H 0.3223 0.4066 0.1074 0.079 Uiso 0.50 1 calc PR
C20 C 0.376(3) 0.443(2) 0.3021(17) 0.145(8) Uani 0.50 1 d P
H20A H 0.3936 0.5238 0.2889 0.217 Uiso 0.50 1 calc PR
H20B H 0.4567 0.4174 0.3883 0.217 Uiso 0.50 1 calc PR
H20C H 0.2610 0.4306 0.3023 0.217 Uiso 0.50 1 calc PR
B2 B 0.2180(5) 0.2500 -0.0864(4) 0.0460(11) Uani 1 2 d S
B3 B 0.1321(4) 0.1274(3) -0.1906(4) 0.0656(10) Uani 1 1 d .
H3 H 0.1065 0.0460 -0.1444 0.079 Uiso 1 1 calc R
B4 B -0.0047(4) 0.1744(4) -0.3516(4) 0.0789(14) Uani 1 1 d .
H4 H -0.1195 0.1244 -0.4103 0.095 Uiso 1 1 calc R
B5 B 0.3426(4) 0.1732(3) -0.1691(3) 0.0524(9) Uani 1 1 d .
H5 H 0.4563 0.1225 -0.1096 0.063 Uiso 1 1 calc R
B6 B 0.2044(5) 0.1270(5) -0.3331(5) 0.0933(17) Uani 1 1 d .
H6 H 0.2283 0.0459 -0.3806 0.112 Uiso 1 1 calc R
B7 B 0.1185(6) 0.2500 -0.4320(5) 0.102(3) Uani 1 2 d S
H7 H 0.0857 0.2500 -0.5445 0.122 Uiso 1 2 calc SR
B8 B 0.3341(6) 0.2500 -0.3196(4) 0.0656(16) Uani 1 2 d S
H8 H 0.4436 0.2500 -0.3580 0.079 Uiso 1 2 calc SR

loop_
_atom_site_aniso_label
_atom_site_aniso_U_11
_atom_site_aniso_U_22
_atom_site_aniso_U_33
_atom_site_aniso_U_23
_atom_site_aniso_U_13
_atom_site_aniso_U_12
N1 0.0419(16) 0.064(2) 0.0253(13) 0.000 0.0095(12) 0.000
C1 0.0327(17) 0.074(3) 0.0324(17) 0.000 0.0085(14) 0.000
C11 0.0327(19) 0.119(4) 0.048(2) 0.000 0.0119(16) 0.000
C12 0.036(3) 0.136(6) 0.052(3) -0.023(3) 0.018(2) 0.001(3)
C13 0.039(2) 0.168(6) 0.0346(19) 0.000 0.0156(16) 0.000
C14 0.033(2) 0.063(3) 0.035(2) 0.0010(19) 0.0119(18) -0.0004(19)
C15 0.056(3) 0.074(4) 0.029(2) 0.004(2) 0.017(2) 0.005(2)
C16 0.081(5) 0.072(6) 0.051(4) 0.024(4) 0.028(4) 0.005(5)
C17 0.036(2) 0.076(4) 0.033(2) -0.002(2) 0.0089(19) -0.003(2)
C18 0.038(3) 0.458(16) 0.037(3) 0.000 -0.001(2) 0.000
C19 0.090(4) 0.058(4) 0.048(3) -0.005(3) 0.021(3) -0.003(3)
C20 0.237(17) 0.095(10) 0.167(15) -0.058(9) 0.153(13) -0.038(9)
B2 0.0303(18) 0.074(3) 0.0306(18) 0.000 0.0063(14) 0.000
B3 0.0546(19) 0.057(2) 0.088(3) 0.0007(19) 0.0278(18) -0.0059(16)
B4 0.0416(17) 0.136(4) 0.054(2) -0.040(2) 0.0101(14) -0.020(2)
B5 0.0410(15) 0.066(2) 0.0494(17) 0.0033(15) 0.0145(13) 0.0080(15)
B6 0.060(2) 0.128(4) 0.096(3) -0.072(3) 0.030(2) -0.015(2)
B7 0.035(2) 0.233(9) 0.033(2) 0.000 0.0058(19) 0.000
B8 0.038(2) 0.131(5) 0.030(2) 0.000 0.0136(17) 0.000

loop_
_atom_type_symbol
_atom_type_description
_atom_type_scat_dispersion_real
_atom_type_scat_dispersion_imag
_atom_type_scat_source
C C 0.0033 0.0016 'International Tables Vol C Tables 4.2.6.8 and 6.1.1.4'
H H 0.0000 0.0000 'International Tables Vol C Tables 4.2.6.8 and 6.1.1.4'
B B 0.0013 0.0007 'International Tables Vol C Tables 4.2.6.8 and 6.1.1.4'
N N 0.0061 0.0033 'International Tables Vol C Tables 4.2.6.8 and 6.1.1.4'

loop_
_geom_angle_atom_site_label_1
_geom_angle_atom_site_label_2
_geom_angle_atom_site_label_3
_geom_angle
_geom_angle_site_symmetry_1
_geom_angle_site_symmetry_3
C19 N1 C19 169.0(6) . 4_565
C19 N1 C17 59.9(3) . .
C19 N1 C17 110.2(4) 4_565 .
C19 N1 C17 110.2(4) . 4_565
C19 N1 C17 59.9(3) 4_565 4_565
C17 N1 C17 50.3(4) . 4_565
C19 N1 C15 67.7(3) . 4_565
C19 N1 C15 113.4(3) 4_565 4_565
C17 N1 C15 106.2(3) . 4_565
C17 N1 C15 127.7(3) 4_565 4_565
C19 N1 C15 113.4(3) . .
C19 N1 C15 67.7(3) 4_565 .
C17 N1 C15 127.7(3) . .
C17 N1 C15 106.2(3) 4_565 .
C15 N1 C15 45.9(4) 4_565 .
C19 N1 C14 114.3(4) . .
C19 N1 C14 74.6(3) 4_565 .
C17 N1 C14 122.3(3) . .
C17 N1 C14 104.1(3) 4_565 .
C15 N1 C14 124.9(3) 4_565 .
C15 N1 C14 107.8(3) . .
C19 N1 C14 74.6(3) . 4_565
C19 N1 C14 114.3(4) 4_565 4_565
C17 N1 C14 104.1(3) . 4_565
C17 N1 C14 122.3(3) 4_565 4_565
C15 N1 C14 107.8(3) 4_565 4_565
C15 N1 C14 124.9(3) . 4_565
C14 N1 C14 39.8(4) . 4_565
C11 C1 B3 119.46(17) . 4_565
C11 C1 B3 119.46(17) . .
B3 C1 B3 112.2(3) 4_565 .
C11 C1 B4 118.4(2) . .
B3 C1 B4 112.1(3) 4_565 .
B3 C1 B4 62.1(2) . .
C11 C1 B4 118.4(2) . 4_565
B3 C1 B4 62.1(2) 4_565 4_565
B3 C1 B4 112.1(3) . 4_565
B4 C1 B4 61.1(4) . 4_565
C11 C1 B2 118.6(3) . .
B3 C1 B2 62.22(17) 4_565 .
B3 C1 B2 62.22(17) . .
B4 C1 B2 113.7(2) . .
B4 C1 B2 113.7(2) 4_565 .
C1 C11 C12 112.0(3) . .
C11 C12 C13 108.3(4) . .
C14 C13 C12 124.9(4) . .
N1 C14 C13 107.7(3) . .
N1 C14 B2 113.1(3) . .
C13 C14 B2 107.7(3) . .
C16 C15 N1 118.2(5) . .
N1 C17 C18 105.8(3) . .
C20 C19 N1 120.5(10) . .
C14 B2 C14 37.2(4) 4_565 .
C14 B2 C1 112.8(3) 4_565 .
C14 B2 C1 112.8(3) . .
C14 B2 B3 135.5(3) 4_565 .
C14 B2 B3 101.9(2) . .
C1 B2 B3 57.93(16) . .
C14 B2 B3 101.9(2) 4_565 4_565
C14 B2 B3 135.5(3) . 4_565
C1 B2 B3 57.93(16) . 4_565
B3 B2 B3 105.3(3) . 4_565
C14 B2 B5 141.5(3) 4_565 .
C14 B2 B5 117.8(2) . .
C1 B2 B5 104.2(2) . .
B3 B2 B5 59.44(17) . .
B3 B2 B5 106.3(3) 4_565 .
C14 B2 B5 117.8(2) 4_565 4_565
C14 B2 B5 141.5(3) . 4_565
C1 B2 B5 104.2(2) . 4_565
B3 B2 B5 106.3(3) . 4_565
B3 B2 B5 59.44(17) 4_565 4_565
B5 B2 B5 59.6(3) . 4_565
C1 B3 B4 59.2(2) . .
C1 B3 B5 106.4(3) . .
B4 B3 B5 108.9(3) . .
C1 B3 B6 105.9(3) . .
B4 B3 B6 59.9(2) . .
B5 B3 B6 60.71(19) . .
C1 B3 B2 59.84(19) . .
B4 B3 B2 109.4(3) . .
B5 B3 B2 60.4(2) . .
B6 B3 B2 109.3(3) . .
C1 B4 B4 59.43(18) . 4_565
C1 B4 B7 106.2(3) . .
B4 B4 B7 60.15(17) 4_565 .
C1 B4 B3 58.64(18) . .
B4 B4 B3 107.9(2) 4_565 .
B7 B4 B3 108.2(3) . .
C1 B4 B6 105.7(2) . .
B4 B4 B6 108.0(2) 4_565 .
B7 B4 B6 60.0(3) . .
B3 B4 B6 60.2(2) . .
B3 B5 B5 107.42(17) . 4_565
B3 B5 B8 106.9(3) . .
B5 B5 B8 60.09(13) 4_565 .
B3 B5 B2 60.15(18) . .
B5 B5 B2 60.22(13) 4_565 .
B8 B5 B2 108.4(2) . .
B3 B5 B6 59.8(2) . .
B5 B5 B6 107.4(2) 4_565 .
B8 B5 B6 59.1(2) . .
B2 B5 B6 108.4(2) . .
B7 B6 B8 60.8(3) . .
B7 B6 B4 59.6(3) . .
B8 B6 B4 108.1(3) . .
B7 B6 B3 107.6(3) . .
B8 B6 B3 107.4(3) . .
B4 B6 B3 59.8(2) . .
B7 B6 B5 108.8(3) . .
B8 B6 B5 60.1(2) . .
B4 B6 B5 107.9(2) . .
B3 B6 B5 59.5(2) . .
B4 B7 B4 59.7(3) 4_565 .
B4 B7 B6 60.4(2) 4_565 4_565
B4 B7 B6 108.1(3) . 4_565
B4 B7 B6 108.1(3) 4_565 .
B4 B7 B6 60.4(2) . .
B6 B7 B6 107.7(3) 4_565 .
B4 B7 B8 107.8(3) 4_565 .
B4 B7 B8 107.8(3) . .
B6 B7 B8 59.59(19) 4_565 .
B6 B7 B8 59.59(19) . .
B6 B8 B6 107.7(4) 4_565 .
B6 B8 B5 60.8(2) 4_565 4_565
B6 B8 B5 108.5(3) . 4_565
B6 B8 B5 108.5(3) 4_565 .
B6 B8 B5 60.8(2) . .
B5 B8 B5 59.8(3) 4_565 .
B6 B8 B7 59.6(2) 4_565 .
B6 B8 B7 59.6(2) . .
B5 B8 B7 108.3(3) 4_565 .
B5 B8 B7 108.3(3) . .

loop_
_geom_bond_atom_site_label_1
_geom_bond_atom_site_label_2
_geom_bond_distance
_geom_bond_site_symmetry_2
N1 C19 1.459(6) .
N1 C19 1.459(6) 4_565
N1 C17 1.556(5) .
N1 C17 1.556(5) 4_565
N1 C15 1.560(5) 4_565
N1 C15 1.560(5) .
N1 C14 1.573(5) .
N1 C14 1.573(5) 4_565
C1 C11 1.519(5) .
C1 B3 1.694(4) 4_565
C1 B3 1.694(4) .
C1 B4 1.705(4) .
C1 B4 1.705(4) 4_565
C1 B2 1.729(5) .
C11 C12 1.527(6) .
C12 C13 1.603(7) .
C13 C14 1.581(6) .
C14 B2 1.679(6) .
C15 C16 1.516(17) .
C17 C18 1.647(6) .
C19 C20 1.431(17) .
B2 C14 1.679(6) 4_565
B2 B3 1.769(4) .
B2 B3 1.769(4) 4_565
B2 B5 1.773(4) .
B2 B5 1.773(4) 4_565
B3 B4 1.754(6) .
B3 B5 1.756(4) .
B3 B6 1.761(6) .
B4 B4 1.734(10) 4_565
B4 B7 1.741(6) .
B4 B6 1.756(5) .
B5 B5 1.761(7) 4_565
B5 B8 1.766(5) .
B5 B6 1.777(5) .
B6 B7 1.747(7) .
B6 B8 1.748(6) .
B7 B4 1.741(6) 4_565
B7 B6 1.747(7) 4_565
B7 B8 1.770(6) .
B8 B6 1.748(6) 4_565
B8 B5 1.766(5) 4_565
